data_7200829
loop_
_publ_author_name
'Bastiat, Guillaume'
'Leroux, Jean-Christophe'

_publ_section_title
;
 Pharmaceutical organogels prepared from aromatic amino acid
 derivatives
;
_journal_issue 23
_journal_name_full 'Journal of Materials Chemistry'
_journal_page_first 3867
_journal_paper_doi 10.1039/b822657a
_journal_volume 19
_journal_year 2009
_chemical_absolute_configuration rmad
_chemical_compound_source 'Synthesized by the authors. See text'
_chemical_formula_moiety 'C28 H47 N O3'
_chemical_formula_sum 'C28 H47 N O3'
_chemical_formula_weight 445.67
_chemical_name_systematic
;
?
;
_space_group_IT_number 4
_symmetry_cell_setting monoclinic
_symmetry_space_group_name_Hall 'P 2yb'
_symmetry_space_group_name_H-M 'P 1 21 1'
_atom_sites_solution_hydrogens geom
_atom_sites_solution_primary direct
_atom_sites_solution_secondary difmap
_audit_creation_method SHELXL-97
_cell_angle_alpha 90
_cell_angle_beta 91.993(3)
_cell_angle_gamma 90
_cell_formula_units_Z 2
_cell_length_a 7.7818(4)
_cell_length_b 4.9567(3)
_cell_length_c 34.4265(16)
_cell_measurement_reflns_used 3043
_cell_measurement_temperature 150
_cell_measurement_theta_max 64.85
_cell_measurement_theta_min 3.85
_cell_volume 1327.10(12)
_computing_cell_refinement 'SAINT V7.34A (Bruker AXS, 2006b)'
_computing_data_collection 'APEX2 v2.1-0 (Bruker AXS, 2006a)'
_computing_data_reduction 'SAINT V7.34A (Bruker AXS, 2006b)'
_computing_molecular_graphics 'SHELXTL v6.12 (Bruker AXS, 2001)'
_computing_publication_material 'UdMX (Maris, 2004)'
_computing_structure_refinement 'SHELXL97 (Sheldrick, 2008)'
_computing_structure_solution 'SIR2004 (Burla et al., 2004)'
_diffrn_ambient_temperature 150
_diffrn_detector_area_resol_mean 8.3
_diffrn_measured_fraction_theta_full 0.956
_diffrn_measured_fraction_theta_max 0.956
_diffrn_measurement_device_type 'Bruker Microstar'
_diffrn_measurement_method \w
_diffrn_radiation_monochromator 'Helios optics'
_diffrn_radiation_source 'Rotating Anode'
_diffrn_radiation_type CuK\a
_diffrn_radiation_wavelength 1.54178
_diffrn_reflns_av_R_equivalents 0.083
_diffrn_reflns_av_sigmaI/netI 0.0455
_diffrn_reflns_limit_h_max 9
_diffrn_reflns_limit_h_min -9
_diffrn_reflns_limit_k_max 5
_diffrn_reflns_limit_k_min -5
_diffrn_reflns_limit_l_max 41
_diffrn_reflns_limit_l_min -41
_diffrn_reflns_number 21445
_diffrn_reflns_theta_full 67.84
_diffrn_reflns_theta_max 67.84
_diffrn_reflns_theta_min 1.28
_diffrn_standards_decay_% 8.00
_diffrn_standards_interval_time 900
_diffrn_standards_number 141
_exptl_absorpt_coefficient_mu 0.548
_exptl_absorpt_correction_T_max 0.9837
_exptl_absorpt_correction_T_min 0.3478
_exptl_absorpt_correction_type multi-scan
_exptl_absorpt_process_details 'Sadabs (Sheldrick, 1996)'
_exptl_crystal_colour Colorless
_exptl_crystal_density_diffrn 1.115
_exptl_crystal_density_method 'not measured'
_exptl_crystal_description Needle
_exptl_crystal_F_000 492
_exptl_crystal_size_max 0.20
_exptl_crystal_size_mid 0.03
_exptl_crystal_size_min 0.03
_refine_diff_density_max 0.212
_refine_diff_density_min -0.246
_refine_diff_density_rms 0.046
_refine_ls_abs_structure_details 'Friedel Pairs merged'
_refine_ls_abs_structure_Flack 0.1(5)
_refine_ls_extinction_method none
_refine_ls_goodness_of_fit_ref 1.173
_refine_ls_hydrogen_treatment constr
_refine_ls_matrix_type full
_refine_ls_number_parameters 291
_refine_ls_number_reflns 2582
_refine_ls_number_restraints 1
_refine_ls_restrained_S_all 1.173
_refine_ls_R_factor_all 0.0832
_refine_ls_R_factor_gt 0.0502
_refine_ls_shift/su_max 0.000
_refine_ls_shift/su_mean 0.000
_refine_ls_structure_factor_coef Fsqd
_refine_ls_weighting_details 'calc w=1/[\s^2^(Fo^2^)+(0.0517P)^2^] where P=(Fo^2^+2Fc^2^)/3'
_refine_ls_weighting_scheme calc
_refine_ls_wR_factor_gt 0.1126
_refine_ls_wR_factor_ref 0.1216
_reflns_number_gt 1666
_reflns_number_total 2582
_reflns_threshold_expression I>2\s(I)
_cod_data_source_file b822657a.txt
_cod_data_source_block lerux4
_cod_depositor_comments
;
The following automatic conversions were performed:
'_symmetry_cell_setting' value 'Monoclinic' changed to 'monoclinic'
according to '/home/saulius/struct/CIF-dictionaries/cif_core.dic'
dictionary named 'cif_core.dic' version 2.4.1 from
2010-06-29.

'_geom_angle_publ_flag' value 'Y' changed to 'y' according to
'/home/saulius/struct/CIF-dictionaries/cif_core.dic' dictionary named
'cif_core.dic' version 2.4.1 from 2010-06-29 (36
times).

'_geom_bond_publ_flag' value 'Y' changed to 'y' according to
'/home/saulius/struct/CIF-dictionaries/cif_core.dic' dictionary named
'cif_core.dic' version 2.4.1 from 2010-06-29 (32
times).

'_geom_torsion_publ_flag' value 'Y' changed to 'y' according to
'/home/saulius/struct/CIF-dictionaries/cif_core.dic' dictionary named
'cif_core.dic' version 2.4.1 from 2010-06-29 (39 times).

Automatic conversion script
Id: cif_fix_enum 1527 2010-12-29 10:47:43Z saulius 
;
_cod_original_sg_symbol_H-M P21
_cod_database_code 7200829

loop_
_symmetry_equiv_pos_as_xyz
'x, y, z'
'-x, y+1/2, -z'

loop_
_atom_site_label
_atom_site_type_symbol
_atom_site_fract_x
_atom_site_fract_y
_atom_site_fract_z
_atom_site_U_iso_or_equiv
_atom_site_adp_type
_atom_site_occupancy
_atom_site_symmetry_multiplicity
_atom_site_calc_flag
_atom_site_refinement_flags
_atom_site_disorder_assembly
_atom_site_disorder_group
C1 C 1.5232(5) 0.9335(12) 0.85871(12) 0.0689(14) Uani 1 1 d . . .
H1A H 1.5575 1.1175 0.8660 0.103 Uiso 1 1 calc R . .
H1B H 1.5214 0.9155 0.8304 0.103 Uiso 1 1 calc R . .
H1C H 1.6056 0.8047 0.8703 0.103 Uiso 1 1 calc R . .
O1 O 1.3533(3) 0.8787(7) 0.87275(8) 0.0656(10) Uani 1 1 d . . .
C2 C 1.2772(5) 0.6522(10) 0.85860(10) 0.0478(11) Uani 1 1 d . . .
O2 O 1.3433(3) 0.5111(7) 0.83566(8) 0.0638(9) Uani 1 1 d . . .
C3 C 1.1020(4) 0.6188(8) 0.87486(9) 0.0368(10) Uani 1 1 d . . .
H3 H 1.0598 0.8011 0.8825 0.044 Uiso 1 1 calc R . .
C4 C 1.1121(4) 0.4404(10) 0.91161(8) 0.0411(10) Uani 1 1 d . . .
H4A H 1.1349 0.2516 0.9040 0.049 Uiso 1 1 calc R . .
H4B H 1.2094 0.5015 0.9287 0.049 Uiso 1 1 calc R . .
C5 C 0.9505(5) 0.4504(10) 0.93366(9) 0.0441(10) Uani 1 1 d . . .
C6 C 0.9305(5) 0.6420(10) 0.96289(10) 0.0533(12) Uani 1 1 d . . .
H6 H 1.0231 0.7602 0.9695 0.064 Uiso 1 1 calc R . .
C7 C 0.7793(6) 0.6632(11) 0.98241(11) 0.0599(12) Uani 1 1 d . . .
H7 H 0.7699 0.7937 1.0024 0.072 Uiso 1 1 calc R . .
C8 C 0.6427(5) 0.4986(11) 0.97327(11) 0.0629(13) Uani 1 1 d . . .
H8 H 0.5375 0.5176 0.9862 0.075 Uiso 1 1 calc R . .
C9 C 0.6602(6) 0.3034(11) 0.94473(13) 0.0693(15) Uani 1 1 d . . .
H9 H 0.5684 0.1826 0.9387 0.083 Uiso 1 1 calc R . .
C10 C 0.8116(5) 0.2860(11) 0.92526(11) 0.0579(12) Uani 1 1 d . . .
H10 H 0.8205 0.1552 0.9053 0.070 Uiso 1 1 calc R . .
N11 N 0.9827(3) 0.5104(7) 0.84562(7) 0.0389(8) Uani 1 1 d . . .
H11 H 0.9704 0.3346 0.8433 0.047 Uiso 1 1 calc R . .
C12 C 0.8899(4) 0.6775(11) 0.82179(9) 0.0390(10) Uani 1 1 d . . .
O12 O 0.8996(3) 0.9233(7) 0.82523(7) 0.0479(7) Uani 1 1 d . . .
C13 C 0.7733(4) 0.5371(9) 0.79228(8) 0.0362(9) Uani 1 1 d . . .
H13A H 0.6574 0.5188 0.8030 0.043 Uiso 1 1 calc R . .
H13B H 0.8181 0.3534 0.7876 0.043 Uiso 1 1 calc R . .
C14 C 0.7585(5) 0.6880(9) 0.75375(9) 0.0393(10) Uani 1 1 d . . .
H14A H 0.7159 0.8729 0.7584 0.047 Uiso 1 1 calc R . .
H14B H 0.8740 0.7029 0.7428 0.047 Uiso 1 1 calc R . .
C15 C 0.6379(4) 0.5482(9) 0.72441(8) 0.0390(9) Uani 1 1 d . . .
H15A H 0.6781 0.3607 0.7207 0.047 Uiso 1 1 calc R . .
H15B H 0.5217 0.5394 0.7352 0.047 Uiso 1 1 calc R . .
C16 C 0.6254(4) 0.6870(9) 0.68516(9) 0.0398(10) Uani 1 1 d . . .
H16A H 0.5843 0.8739 0.6889 0.048 Uiso 1 1 calc R . .
H16B H 0.7419 0.6975 0.6746 0.048 Uiso 1 1 calc R . .
C17 C 0.5071(4) 0.5479(9) 0.65568(8) 0.0400(9) Uani 1 1 d . . .
H17A H 0.3901 0.5401 0.6660 0.048 Uiso 1 1 calc R . .
H17B H 0.5471 0.3601 0.6522 0.048 Uiso 1 1 calc R . .
C18 C 0.4976(4) 0.6865(10) 0.61609(8) 0.0403(10) Uani 1 1 d . . .
H18A H 0.4578 0.8744 0.6195 0.048 Uiso 1 1 calc R . .
H18B H 0.6145 0.6939 0.6057 0.048 Uiso 1 1 calc R . .
C19 C 0.3784(4) 0.5473(9) 0.58649(8) 0.0387(10) Uani 1 1 d . . .
H19A H 0.4181 0.3593 0.5830 0.046 Uiso 1 1 calc R . .
H19B H 0.2614 0.5400 0.5968 0.046 Uiso 1 1 calc R . .
C20 C 0.3692(4) 0.6855(9) 0.54715(9) 0.0393(10) Uani 1 1 d . . .
H20A H 0.4862 0.6920 0.5368 0.047 Uiso 1 1 calc R . .
H20B H 0.3302 0.8737 0.5507 0.047 Uiso 1 1 calc R . .
C21 C 0.2493(4) 0.5477(9) 0.51737(8) 0.0388(10) Uani 1 1 d . . .
H21A H 0.1321 0.5422 0.5277 0.047 Uiso 1 1 calc R . .
H21B H 0.2878 0.3591 0.5140 0.047 Uiso 1 1 calc R . .
C22 C 0.2412(4) 0.6861(10) 0.47781(8) 0.0391(10) Uani 1 1 d . . .
H22A H 0.2030 0.8749 0.4812 0.047 Uiso 1 1 calc R . .
H22B H 0.3582 0.6906 0.4674 0.047 Uiso 1 1 calc R . .
C23 C 0.1208(4) 0.5482(9) 0.44842(9) 0.0376(9) Uani 1 1 d . . .
H23A H 0.0040 0.5432 0.4589 0.045 Uiso 1 1 calc R . .
H23B H 0.1592 0.3595 0.4450 0.045 Uiso 1 1 calc R . .
C24 C 0.1117(4) 0.6857(9) 0.40884(9) 0.0382(10) Uani 1 1 d . . .
H24A H 0.2288 0.6925 0.3985 0.046 Uiso 1 1 calc R . .
H24B H 0.0722 0.8739 0.4122 0.046 Uiso 1 1 calc R . .
C25 C -0.0079(4) 0.5454(9) 0.37920(8) 0.0385(9) Uani 1 1 d . . .
H25A H 0.0320 0.3575 0.3758 0.046 Uiso 1 1 calc R . .
H25B H -0.1248 0.5378 0.3896 0.046 Uiso 1 1 calc R . .
C26 C -0.0174(4) 0.6835(9) 0.33982(8) 0.0391(10) Uani 1 1 d . . .
H26A H 0.0997 0.6923 0.3295 0.047 Uiso 1 1 calc R . .
H26B H -0.0581 0.8709 0.3433 0.047 Uiso 1 1 calc R . .
C27 C -0.1354(4) 0.5430(9) 0.31012(8) 0.0394(10) Uani 1 1 d . . .
H27A H -0.0959 0.3546 0.3071 0.047 Uiso 1 1 calc R . .
H27B H -0.2529 0.5368 0.3203 0.047 Uiso 1 1 calc R . .
C28 C -0.1438(5) 0.6765(10) 0.27047(9) 0.0455(11) Uani 1 1 d . . .
H28A H -0.1849 0.8641 0.2734 0.055 Uiso 1 1 calc R . .
H28B H -0.0261 0.6849 0.2605 0.055 Uiso 1 1 calc R . .
C29 C -0.2589(5) 0.5351(10) 0.24091(9) 0.0528(11) Uani 1 1 d . . .
H29A H -0.3754 0.5229 0.2507 0.079 Uiso 1 1 calc R . .
H29B H -0.2146 0.3533 0.2363 0.079 Uiso 1 1 calc R . .
H29C H -0.2615 0.6372 0.2165 0.079 Uiso 1 1 calc R . .

loop_
_atom_site_aniso_label
_atom_site_aniso_U_11
_atom_site_aniso_U_22
_atom_site_aniso_U_33
_atom_site_aniso_U_23
_atom_site_aniso_U_13
_atom_site_aniso_U_12
C1 0.055(3) 0.060(4) 0.092(3) -0.028(3) 0.014(2) -0.012(3)
O1 0.0573(17) 0.061(3) 0.0787(18) -0.0321(18) 0.0123(14) -0.0137(17)
C2 0.064(3) 0.044(3) 0.0347(19) -0.004(2) -0.0013(18) -0.003(2)
O2 0.0746(18) 0.054(2) 0.0646(16) -0.0227(18) 0.0210(14) -0.0084(18)
C3 0.049(2) 0.024(3) 0.0372(18) -0.0054(17) -0.0038(16) 0.0002(18)
C4 0.054(2) 0.035(3) 0.0340(17) -0.0013(19) -0.0056(16) 0.002(2)
C5 0.054(2) 0.043(3) 0.0344(17) 0.007(2) -0.0012(16) 0.003(2)
C6 0.061(3) 0.050(4) 0.048(2) -0.004(2) -0.0014(19) -0.005(2)
C7 0.073(3) 0.060(4) 0.047(2) -0.008(2) 0.005(2) 0.005(3)
C8 0.066(3) 0.067(4) 0.057(2) -0.001(3) 0.018(2) 0.002(3)
C9 0.069(3) 0.062(4) 0.079(3) -0.015(3) 0.019(2) -0.020(3)
C10 0.064(3) 0.051(3) 0.060(2) -0.014(2) 0.009(2) -0.003(3)
N11 0.0542(17) 0.021(2) 0.0407(14) 0.0036(15) -0.0105(13) -0.0003(16)
C12 0.042(2) 0.045(3) 0.0306(18) 0.001(2) 0.0045(15) -0.003(2)
O12 0.0726(18) 0.018(2) 0.0526(15) 0.0009(14) -0.0086(12) -0.0015(15)
C13 0.0469(19) 0.027(3) 0.0339(16) -0.0031(18) -0.0014(14) -0.004(2)
C14 0.050(2) 0.034(3) 0.0340(17) 0.0029(18) -0.0009(16) -0.002(2)
C15 0.048(2) 0.032(3) 0.0360(17) -0.0014(18) -0.0019(15) 0.000(2)
C16 0.050(2) 0.030(3) 0.0390(18) 0.0023(18) -0.0028(16) -0.005(2)
C17 0.049(2) 0.035(3) 0.0357(17) 0.0009(18) -0.0026(15) -0.003(2)
C18 0.048(2) 0.038(3) 0.0353(18) 0.0027(19) -0.0009(16) -0.001(2)
C19 0.049(2) 0.031(3) 0.0359(17) -0.0015(18) 0.0023(15) 0.000(2)
C20 0.048(2) 0.035(3) 0.0354(17) 0.0017(18) 0.0011(15) 0.000(2)
C21 0.048(2) 0.032(3) 0.0373(17) -0.0016(17) 0.0020(15) -0.001(2)
C22 0.048(2) 0.032(3) 0.0373(18) 0.0029(19) 0.0003(16) -0.001(2)
C23 0.0438(19) 0.031(3) 0.0383(17) -0.0008(17) -0.0001(15) -0.002(2)
C24 0.045(2) 0.032(3) 0.0376(17) -0.0004(18) 0.0022(15) 0.001(2)
C25 0.049(2) 0.029(3) 0.0373(17) -0.0013(18) 0.0015(15) -0.002(2)
C26 0.049(2) 0.033(3) 0.0347(18) 0.0018(18) 0.0021(16) 0.000(2)
C27 0.047(2) 0.034(3) 0.0370(17) 0.0016(18) 0.0002(15) -0.002(2)
C28 0.056(2) 0.042(3) 0.0379(18) 0.005(2) -0.0005(17) 0.002(2)
C29 0.072(3) 0.045(3) 0.0406(19) 0.005(2) -0.0087(18) 0.001(3)

loop_
_atom_type_symbol
_atom_type_description
_atom_type_scat_dispersion_real
_atom_type_scat_dispersion_imag
_atom_type_scat_source
C C 0.0181 0.0091 'International Tables Vol C Tables 4.2.6.8 and 6.1.1.4'
H H 0.0000 0.0000 'International Tables Vol C Tables 4.2.6.8 and 6.1.1.4'
N N 0.0311 0.0180 'International Tables Vol C Tables 4.2.6.8 and 6.1.1.4'
O O 0.0492 0.0322 'International Tables Vol C Tables 4.2.6.8 and 6.1.1.4'

loop_
_geom_angle_atom_site_label_1
_geom_angle_atom_site_label_2
_geom_angle_atom_site_label_3
_geom_angle_site_symmetry_1
_geom_angle_site_symmetry_2
_geom_angle_site_symmetry_3
_geom_angle
_geom_angle_publ_flag
O1 C1 H1A . . . 109.5 ?
O1 C1 H1B . . . 109.5 ?
H1A C1 H1B . . . 109.5 ?
O1 C1 H1C . . . 109.5 ?
H1A C1 H1C . . . 109.5 ?
H1B C1 H1C . . . 109.5 ?
C2 O1 C1 . . . 115.4(3) y
O2 C2 O1 . . . 122.3(4) y
O2 C2 C3 . . . 127.2(4) y
O1 C2 C3 . . . 110.5(3) y
N11 C3 C2 . . . 110.5(3) y
N11 C3 C4 . . . 111.8(3) y
C2 C3 C4 . . . 110.3(3) y
N11 C3 H3 . . . 108 ?
C2 C3 H3 . . . 108 ?
C4 C3 H3 . . . 108 ?
C5 C4 C3 . . . 112.2(3) y
C5 C4 H4A . . . 109.2 ?
C3 C4 H4A . . . 109.2 ?
C5 C4 H4B . . . 109.2 ?
C3 C4 H4B . . . 109.2 ?
H4A C4 H4B . . . 107.9 ?
C10 C5 C6 . . . 116.6(4) y
C10 C5 C4 . . . 122.9(4) y
C6 C5 C4 . . . 120.4(4) y
C7 C6 C5 . . . 121.4(4) y
C7 C6 H6 . . . 119.3 ?
C5 C6 H6 . . . 119.3 ?
C8 C7 C6 . . . 120.8(4) y
C8 C7 H7 . . . 119.6 ?
C6 C7 H7 . . . 119.6 ?
C7 C8 C9 . . . 118.9(4) y
C7 C8 H8 . . . 120.5 ?
C9 C8 H8 . . . 120.5 ?
C10 C9 C8 . . . 119.6(5) y
C10 C9 H9 . . . 120.2 ?
C8 C9 H9 . . . 120.2 ?
C5 C10 C9 . . . 122.6(4) y
C5 C10 H10 . . . 118.7 ?
C9 C10 H10 . . . 118.7 ?
C12 N11 C3 . . . 120.6(4) y
C12 N11 H11 . . . 119.7 ?
C3 N11 H11 . . . 119.7 ?
O12 C12 N11 . . . 121.2(4) y
O12 C12 C13 . . . 123.9(4) y
N11 C12 C13 . . . 114.9(4) y
C12 C13 C14 . . . 112.7(3) y
C12 C13 H13A . . . 109.1 ?
C14 C13 H13A . . . 109.1 ?
C12 C13 H13B . . . 109.1 ?
C14 C13 H13B . . . 109.1 ?
H13A C13 H13B . . . 107.8 ?
C15 C14 C13 . . . 112.4(3) y
C15 C14 H14A . . . 109.1 ?
C13 C14 H14A . . . 109.1 ?
C15 C14 H14B . . . 109.1 ?
C13 C14 H14B . . . 109.1 ?
H14A C14 H14B . . . 107.9 ?
C16 C15 C14 . . . 113.8(3) y
C16 C15 H15A . . . 108.8 ?
C14 C15 H15A . . . 108.8 ?
C16 C15 H15B . . . 108.8 ?
C14 C15 H15B . . . 108.8 ?
H15A C15 H15B . . . 107.7 ?
C17 C16 C15 . . . 114.2(3) y
C17 C16 H16A . . . 108.7 ?
C15 C16 H16A . . . 108.7 ?
C17 C16 H16B . . . 108.7 ?
C15 C16 H16B . . . 108.7 ?
H16A C16 H16B . . . 107.6 ?
C16 C17 C18 . . . 113.8(3) y
C16 C17 H17A . . . 108.8 ?
C18 C17 H17A . . . 108.8 ?
C16 C17 H17B . . . 108.8 ?
C18 C17 H17B . . . 108.8 ?
H17A C17 H17B . . . 107.7 ?
C19 C18 C17 . . . 113.8(3) y
C19 C18 H18A . . . 108.8 ?
C17 C18 H18A . . . 108.8 ?
C19 C18 H18B . . . 108.8 ?
C17 C18 H18B . . . 108.8 ?
H18A C18 H18B . . . 107.7 ?
C20 C19 C18 . . . 113.7(3) y
C20 C19 H19A . . . 108.8 ?
C18 C19 H19A . . . 108.8 ?
C20 C19 H19B . . . 108.8 ?
C18 C19 H19B . . . 108.8 ?
H19A C19 H19B . . . 107.7 ?
C19 C20 C21 . . . 114.0(3) y
C19 C20 H20A . . . 108.8 ?
C21 C20 H20A . . . 108.8 ?
C19 C20 H20B . . . 108.8 ?
C21 C20 H20B . . . 108.8 ?
H20A C20 H20B . . . 107.6 ?
C20 C21 C22 . . . 113.9(3) y
C20 C21 H21A . . . 108.8 ?
C22 C21 H21A . . . 108.8 ?
C20 C21 H21B . . . 108.8 ?
C22 C21 H21B . . . 108.8 ?
H21A C21 H21B . . . 107.7 ?
C23 C22 C21 . . . 113.5(3) y
C23 C22 H22A . . . 108.9 ?
C21 C22 H22A . . . 108.9 ?
C23 C22 H22B . . . 108.9 ?
C21 C22 H22B . . . 108.9 ?
H22A C22 H22B . . . 107.7 ?
C22 C23 C24 . . . 113.8(3) y
C22 C23 H23A . . . 108.8 ?
C24 C23 H23A . . . 108.8 ?
C22 C23 H23B . . . 108.8 ?
C24 C23 H23B . . . 108.8 ?
H23A C23 H23B . . . 107.7 ?
C23 C24 C25 . . . 113.7(3) y
C23 C24 H24A . . . 108.8 ?
C25 C24 H24A . . . 108.8 ?
C23 C24 H24B . . . 108.8 ?
C25 C24 H24B . . . 108.8 ?
H24A C24 H24B . . . 107.7 ?
C26 C25 C24 . . . 113.7(3) y
C26 C25 H25A . . . 108.8 ?
C24 C25 H25A . . . 108.8 ?
C26 C25 H25B . . . 108.8 ?
C24 C25 H25B . . . 108.8 ?
H25A C25 H25B . . . 107.7 ?
C25 C26 C27 . . . 113.8(3) y
C25 C26 H26A . . . 108.8 ?
C27 C26 H26A . . . 108.8 ?
C25 C26 H26B . . . 108.8 ?
C27 C26 H26B . . . 108.8 ?
H26A C26 H26B . . . 107.7 ?
C28 C27 C26 . . . 114.3(3) y
C28 C27 H27A . . . 108.7 ?
C26 C27 H27A . . . 108.7 ?
C28 C27 H27B . . . 108.7 ?
C26 C27 H27B . . . 108.7 ?
H27A C27 H27B . . . 107.6 ?
C29 C28 C27 . . . 114.3(4) y
C29 C28 H28A . . . 108.7 ?
C27 C28 H28A . . . 108.7 ?
C29 C28 H28B . . . 108.7 ?
C27 C28 H28B . . . 108.7 ?
H28A C28 H28B . . . 107.6 ?
C28 C29 H29A . . . 109.5 ?
C28 C29 H29B . . . 109.5 ?
H29A C29 H29B . . . 109.5 ?
C28 C29 H29C . . . 109.5 ?
H29A C29 H29C . . . 109.5 ?
H29B C29 H29C . . . 109.5 ?

loop_
_geom_bond_atom_site_label_1
_geom_bond_atom_site_label_2
_geom_bond_site_symmetry_1
_geom_bond_site_symmetry_2
_geom_bond_distance
_geom_bond_publ_flag
C1 O1 . . 1.449(4) y
C1 H1a . . 0.98 ?
C1 H1b . . 0.98 ?
C1 H1c . . 0.98 ?
O1 C2 . . 1.352(5) y
C2 O2 . . 1.186(4) y
C2 C3 . . 1.501(5) y
C3 N11 . . 1.448(4) y
C3 C4 . . 1.543(5) y
C3 H3 . . 1 ?
C4 C5 . . 1.493(5) y
C4 H4a . . 0.99 ?
C4 H4b . . 0.99 ?
C5 C10 . . 1.376(6) y
C5 C6 . . 1.396(6) y
C6 C7 . . 1.379(5) y
C6 H6 . . 0.95 ?
C7 C8 . . 1.368(6) y
C7 H7 . . 0.95 ?
C8 C9 . . 1.389(6) y
C8 H8 . . 0.95 ?
C9 C10 . . 1.379(6) y
C9 H9 . . 0.95 ?
C10 H10 . . 0.95 ?
N11 C12 . . 1.356(5) y
N11 H11 . . 0.88 ?
C12 O12 . . 1.226(5) y
C12 C13 . . 1.509(5) y
C13 C14 . . 1.524(5) y
C13 H13a . . 0.99 ?
C13 H13b . . 0.99 ?
C14 C15 . . 1.522(5) y
C14 H14a . . 0.99 ?
C14 H14b . . 0.99 ?
C15 C16 . . 1.516(5) y
C15 H15a . . 0.99 ?
C15 H15b . . 0.99 ?
C16 C17 . . 1.513(5) y
C16 H16a . . 0.99 ?
C16 H16b . . 0.99 ?
C17 C18 . . 1.526(5) y
C17 H17a . . 0.99 ?
C17 H17b . . 0.99 ?
C18 C19 . . 1.519(5) y
C18 H18a . . 0.99 ?
C18 H18b . . 0.99 ?
C19 C20 . . 1.517(5) y
C19 H19a . . 0.99 ?
C19 H19b . . 0.99 ?
C20 C21 . . 1.524(5) y
C20 H20a . . 0.99 ?
C20 H20b . . 0.99 ?
C21 C22 . . 1.525(5) y
C21 H21a . . 0.99 ?
C21 H21b . . 0.99 ?
C22 C23 . . 1.517(5) y
C22 H22a . . 0.99 ?
C22 H22b . . 0.99 ?
C23 C24 . . 1.523(5) y
C23 H23a . . 0.99 ?
C23 H23b . . 0.99 ?
C24 C25 . . 1.525(5) y
C24 H24a . . 0.99 ?
C24 H24b . . 0.99 ?
C25 C26 . . 1.518(4) y
C25 H25a . . 0.99 ?
C25 H25b . . 0.99 ?
C26 C27 . . 1.519(5) y
C26 H26a . . 0.99 ?
C26 H26b . . 0.99 ?
C27 C28 . . 1.516(5) y
C27 H27a . . 0.99 ?
C27 H27b . . 0.99 ?
C28 C29 . . 1.505(5) y
C28 H28a . . 0.99 ?
C28 H28b . . 0.99 ?
C29 H29a . . 0.98 ?
C29 H29b . . 0.98 ?
C29 H29c . . 0.98 ?

loop_
_geom_hbond_atom_site_label_D
_geom_hbond_atom_site_label_H
_geom_hbond_atom_site_label_A
_geom_hbond_distance_DH
_geom_hbond_distance_HA
_geom_hbond_distance_DA
_geom_hbond_angle_DHA
_geom_hbond_site_symmetry_A
N11 H11 O12 0.88 2.2 3.058(5) 166.1 1_545

loop_
_geom_torsion_atom_site_label_1
_geom_torsion_atom_site_label_2
_geom_torsion_atom_site_label_3
_geom_torsion_atom_site_label_4
_geom_torsion_site_symmetry_1
_geom_torsion_site_symmetry_2
_geom_torsion_site_symmetry_3
_geom_torsion_site_symmetry_4
_geom_torsion
_geom_torsion_publ_flag
C1 O1 C2 O2 . . . . -1.5(6) y
C1 O1 C2 C3 . . . . -179.4(3) y
O2 C2 C3 N11 . . . . -35.1(6) y
O1 C2 C3 N11 . . . . 142.7(3) y
O2 C2 C3 C4 . . . . 89.0(5) y
O1 C2 C3 C4 . . . . -93.2(4) y
N11 C3 C4 C5 . . . . -69.2(4) y
C2 C3 C4 C5 . . . . 167.4(3) y
C3 C4 C5 C10 . . . . 85.9(5) y
C3 C4 C5 C6 . . . . -90.5(4) y
C10 C5 C6 C7 . . . . 0.4(6) y
C4 C5 C6 C7 . . . . 177.0(4) y
C5 C6 C7 C8 . . . . -0.9(7) y
C6 C7 C8 C9 . . . . 2.0(7) y
C7 C8 C9 C10 . . . . -2.4(7) y
C6 C5 C10 C9 . . . . -0.9(7) y
C4 C5 C10 C9 . . . . -177.4(4) y
C8 C9 C10 C5 . . . . 2.0(7) y
C2 C3 N11 C12 . . . . -90.0(4) y
C4 C3 N11 C12 . . . . 146.7(3) y
C3 N11 C12 O12 . . . . -2.7(5) y
C3 N11 C12 C13 . . . . 179.0(3) y
O12 C12 C13 C14 . . . . 36.6(5) y
N11 C12 C13 C14 . . . . -145.1(3) y
C12 C13 C14 C15 . . . . -178.8(3) y
C13 C14 C15 C16 . . . . -177.8(3) y
C14 C15 C16 C17 . . . . 179.4(3) y
C15 C16 C17 C18 . . . . -179.1(3) y
C16 C17 C18 C19 . . . . -179.9(3) y
C17 C18 C19 C20 . . . . -180.0(3) y
C18 C19 C20 C21 . . . . -179.7(3) y
C19 C20 C21 C22 . . . . -179.6(3) y
C20 C21 C22 C23 . . . . -179.7(3) y
C21 C22 C23 C24 . . . . 179.9(3) y
C22 C23 C24 C25 . . . . 179.4(3) y
C23 C24 C25 C26 . . . . 179.7(3) y
C24 C25 C26 C27 . . . . 179.6(3) y
C25 C26 C27 C28 . . . . -179.0(3) y
C26 C27 C28 C29 . . . . 179.2(3) y

loop_
_cod_related_entry_id
_cod_related_entry_database
_cod_related_entry_code
1 ChemSpider 25940226
